data_1506015
loop_
_publ_author_name
'Atkins, Jeffery M.'
'Moteki, Shin A.'
'Dimagno, Stephen G.'
'Takacs, James M.'

_publ_section_title
;
 Single enantiomer, chiral donor-acceptor metal complexes from
 bisoxazoline pseudoracemates.
;
_journal_issue 13
_journal_name_full 'Organic letters'
_journal_page_first 2759
_journal_page_last 2762
_journal_paper_doi 10.1021/ol060836s
_journal_volume 8
_journal_year 2006
_chemical_formula_sum 'C49 H46 N6 O4 Zn'
_chemical_formula_weight 848.32
_chemical_name_systematic
; 
 ? 
;
_space_group_IT_number 19
_symmetry_cell_setting orthorhombic
_symmetry_space_group_name_Hall 'P 2ac 2ab'
_symmetry_space_group_name_H-M 'P 21 21 21'
_atom_sites_solution_hydrogens geom
_atom_sites_solution_primary direct
_atom_sites_solution_secondary difmap
_audit_creation_method SHELXL-97
_cell_angle_alpha 90.00
_cell_angle_beta 90.00
_cell_angle_gamma 90.00
_cell_formula_units_Z 4
_cell_length_a 10.455(2)
_cell_length_b 17.755(4)
_cell_length_c 22.107(4)
_cell_measurement_temperature 100(2)
_cell_volume 4103.7(14)
_computing_cell_refinement 'Bruker AXS SMART/SAINTPLUS'
_computing_data_collection 'Bruker AXS SMART'
_computing_data_reduction 'Bruker AXS SAINTPLUS'
_computing_molecular_graphics 'Bruker AXS SHELXTL'
_computing_publication_material 'Bruker AXS SHELXTL'
_computing_structure_refinement 'SHELXL-97 (Sheldrick, 1997)'
_computing_structure_solution 'SHELXS-97 (Sheldrick, 1990)'
_diffrn_ambient_temperature 100(2)
_diffrn_measured_fraction_theta_full 0.999
_diffrn_measured_fraction_theta_max 0.999
_diffrn_measurement_device_type 'Bruker AXS SMART Apex'
_diffrn_measurement_method 'omega scans'
_diffrn_radiation_monochromator graphite
_diffrn_radiation_source 'fine-focus sealed tube'
_diffrn_radiation_type MoK\a
_diffrn_radiation_wavelength 0.71073
_diffrn_reflns_av_R_equivalents 0.0504
_diffrn_reflns_av_sigmaI/netI 0.0440
_diffrn_reflns_limit_h_max 12
_diffrn_reflns_limit_h_min -12
_diffrn_reflns_limit_k_max 21
_diffrn_reflns_limit_k_min -21
_diffrn_reflns_limit_l_max 26
_diffrn_reflns_limit_l_min -26
_diffrn_reflns_number 31429
_diffrn_reflns_theta_full 24.96
_diffrn_reflns_theta_max 24.96
_diffrn_reflns_theta_min 1.47
_exptl_absorpt_coefficient_mu 0.653
_exptl_absorpt_correction_T_max 0.9496
_exptl_absorpt_correction_T_min 0.8971
_exptl_absorpt_correction_type 'multiscan from SADABS'
_exptl_crystal_colour 'pale yellow'
_exptl_crystal_density_diffrn 1.370
_exptl_crystal_density_method 'not measured'
_exptl_crystal_description block
_exptl_crystal_F_000 1768
_exptl_crystal_size_max 0.17
_exptl_crystal_size_mid 0.16
_exptl_crystal_size_min 0.08
_refine_diff_density_max 0.736
_refine_diff_density_min -0.437
_refine_diff_density_rms 0.075
_refine_ls_abs_structure_details 'Flack H D (1983), Acta Cryst. A39, 876-881'
_refine_ls_abs_structure_Flack 0.045(15)
_refine_ls_extinction_method none
_refine_ls_goodness_of_fit_ref 1.096
_refine_ls_hydrogen_treatment mixed
_refine_ls_matrix_type full
_refine_ls_number_parameters 533
_refine_ls_number_reflns 7185
_refine_ls_number_restraints 72
_refine_ls_restrained_S_all 1.096
_refine_ls_R_factor_all 0.0591
_refine_ls_R_factor_gt 0.0554
_refine_ls_shift/su_max 0.004
_refine_ls_shift/su_mean 0.000
_refine_ls_structure_factor_coef Fsqd
_refine_ls_weighting_details 'calc w=1/[\s^2^(Fo^2^)+(0.0735P)^2^+4.3682P] where P=(Fo^2^+2Fc^2^)/3'
_refine_ls_weighting_scheme calc
_refine_ls_wR_factor_gt 0.1374
_refine_ls_wR_factor_ref 0.1397
_reflns_number_gt 6731
_reflns_number_total 7185
_reflns_threshold_expression >2sigma(I)
_cod_data_source_file ol060836ssi20060405_100710.cif
_cod_data_source_block sa51nonsadx
_cod_original_cell_volume 4103.9(14)
_cod_original_sg_symbol_H-M P2(1)2(1)2(1)
_cod_database_code 1506015

loop_
_symmetry_equiv_pos_as_xyz
'x, y, z'
'-x+1/2, -y, z+1/2'
'-x, y+1/2, -z+1/2'
'x+1/2, -y+1/2, -z'

loop_
_atom_site_label
_atom_site_type_symbol
_atom_site_fract_x
_atom_site_fract_y
_atom_site_fract_z
_atom_site_U_iso_or_equiv
_atom_site_adp_type
_atom_site_occupancy
_atom_site_symmetry_multiplicity
_atom_site_calc_flag
_atom_site_refinement_flags
_atom_site_disorder_assembly
_atom_site_disorder_group
Zn1 Zn 0.62880(4) 0.64744(2) 0.83757(2) 0.02340(14) Uani 1 1 d . A .
O1 O 0.3274(3) 0.62352(19) 0.71603(15) 0.0361(8) Uani 1 1 d . . .
O2 O 0.4094(3) 0.84278(18) 0.82896(19) 0.0481(9) Uani 1 1 d . . .
O3 O 0.7064(3) 0.5032(2) 0.97916(15) 0.0445(10) Uani 1 1 d . . .
O4 O 1.0014(3) 0.5718(2) 0.82772(16) 0.0448(9) Uani 1 1 d . A .
N1 N 0.4997(3) 0.6155(2) 0.77613(16) 0.0254(8) Uani 1 1 d . . .
N2 N 0.5497(4) 0.7496(2) 0.8450(2) 0.0373(10) Uani 1 1 d . . .
N3 N 0.6303(3) 0.58629(19) 0.91158(14) 0.0247(7) Uani 1 1 d . . .
N4 N 0.8101(3) 0.62801(19) 0.81922(15) 0.0232(8) Uani 1 1 d . . .
N5 N 0.1836(6) 0.7947(3) 0.7203(3) 0.081(2) Uani 1 1 d . . .
N6 N 1.2139(5) 0.3606(4) 1.0351(4) 0.099(3) Uani 1 1 d . A .
C46 C 1.3207(6) 0.3946(4) 1.0674(3) 0.0651(18) Uani 1 1 d . . .
H46A H 1.3518 0.4377 1.0431 0.078 Uiso 1 1 calc R . .
H46B H 1.2874 0.4153 1.1059 0.078 Uiso 1 1 calc R . .
C47 C 1.4262(7) 0.3487(5) 1.0809(4) 0.083(2) Uani 1 1 d . . .
H47A H 1.3980 0.3056 1.1052 0.124 Uiso 1 1 calc R . .
H47B H 1.4895 0.3778 1.1038 0.124 Uiso 1 1 calc R . .
H47C H 1.4649 0.3305 1.0433 0.124 Uiso 1 1 calc R . .
C48 C 1.1725(7) 0.2898(4) 1.0603(3) 0.070(2) Uani 1 1 d . . .
H48A H 1.0781 0.2887 1.0639 0.083 Uiso 1 1 calc R . .
H48B H 1.2099 0.2825 1.1010 0.083 Uiso 1 1 calc R . .
C49 C 1.2173(8) 0.2289(6) 1.0181(4) 0.097(3) Uani 1 1 d . . .
H49A H 1.2081 0.2460 0.9762 0.146 Uiso 1 1 calc R . .
H49B H 1.1656 0.1834 1.0243 0.146 Uiso 1 1 calc R . .
H49C H 1.3073 0.2174 1.0263 0.146 Uiso 1 1 calc R . .
C37 C 0.8818(4) 0.5812(3) 0.85148(19) 0.0316(10) Uani 1 1 d . A .
C39 C 0.8819(4) 0.6518(3) 0.76508(18) 0.0280(9) Uani 1 1 d . A .
C9 C 0.4049(4) 0.6559(3) 0.7571(2) 0.0316(10) Uani 1 1 d . . .
C29 C 0.7288(4) 0.5458(3) 0.92884(19) 0.0293(10) Uani 1 1 d . A .
C1 C 0.4874(4) 0.5397(3) 0.7501(2) 0.0300(10) Uani 1 1 d . . .
H1 H 0.5698 0.5254 0.7302 0.036 Uiso 1 1 calc R . .
C21 C 0.5272(4) 0.5768(3) 0.9559(2) 0.0345(11) Uani 1 1 d . A .
C12 C 0.4477(5) 0.7711(3) 0.8171(3) 0.0406(13) Uani 1 1 d . . .
C11 C 0.2680(5) 0.7668(3) 0.7455(3) 0.0532(16) Uani 1 1 d . . .
C10 C 0.3725(5) 0.7317(3) 0.7746(2) 0.0410(11) Uani 1 1 d . . .
C30 C 0.8513(4) 0.5411(3) 0.9039(2) 0.0402(12) Uani 1 1 d . . .
C3 C 0.5343(7) 0.4219(3) 0.8094(3) 0.0554(16) Uani 1 1 d . . .
H3 H 0.6131 0.4160 0.7885 0.066 Uiso 1 1 calc R . .
C41 C 0.8193(5) 0.5445(3) 0.6964(3) 0.0443(13) Uani 1 1 d . A .
H41 H 0.8631 0.5113 0.7231 0.053 Uiso 1 1 calc R . .
C32 C 1.0368(6) 0.5244(4) 0.9748(2) 0.063(2) Uani 1 1 d . . .
H32 H 1.0373 0.5775 0.9797 0.076 Uiso 1 1 calc R A .
C14 C 0.6054(5) 0.8156(3) 0.8769(3) 0.0419(12) Uani 1 1 d . B .
C28 C 0.5714(5) 0.5047(4) 0.9908(3) 0.0237(12) Uiso 0.75 1 d P A 1
H28A H 0.5535 0.5091 1.0346 0.028 Uiso 0.75 1 calc PR A 1
H28B H 0.5289 0.4590 0.9749 0.028 Uiso 0.75 1 calc PR A 1
C28' C 0.5781(18) 0.5439(13) 1.0015(9) 0.034(4) Uiso 0.25 1 d P A 2
H28C H 0.5182 0.5063 1.0185 0.041 Uiso 0.25 1 calc PR A 2
H28D H 0.5983 0.5812 1.0334 0.041 Uiso 0.25 1 calc PR A 2
C40 C 0.8167(4) 0.6207(3) 0.7086(2) 0.0302(10) Uani 1 1 d . . .
C43 C 0.6918(6) 0.5604(5) 0.6080(3) 0.066(2) Uani 1 1 d . A .
H43 H 0.6489 0.5402 0.5738 0.079 Uiso 1 1 calc R . .
C45 C 0.7492(5) 0.6667(3) 0.6706(2) 0.0468(13) Uani 1 1 d . A .
H45 H 0.7446 0.7192 0.6783 0.056 Uiso 1 1 calc R . .
C42 C 0.7579(6) 0.5154(4) 0.6450(3) 0.0622(19) Uani 1 1 d . . .
H42 H 0.7634 0.4630 0.6365 0.075 Uiso 1 1 calc R A .
C8 C 0.3837(5) 0.5505(3) 0.7014(2) 0.0355(10) Uani 1 1 d . . .
H8A H 0.4217 0.5510 0.6604 0.043 Uiso 1 1 calc R . .
H8B H 0.3187 0.5100 0.7036 0.043 Uiso 1 1 calc R . .
C7 C 0.3417(6) 0.4884(3) 0.8309(3) 0.0567(16) Uani 1 1 d . . .
H7 H 0.2865 0.5299 0.8238 0.068 Uiso 1 1 calc R . .
C31 C 0.9491(4) 0.4936(3) 0.9357(3) 0.0473(15) Uani 1 1 d . A .
C22 C 0.5277(5) 0.6472(3) 0.9998(2) 0.0262(11) Uiso 0.75 1 d PD A 1
C23 C 0.4282(7) 0.6990(3) 0.9962(3) 0.0323(14) Uiso 0.75 1 d PD A 1
H23 H 0.3599 0.6911 0.9686 0.039 Uiso 0.75 1 calc PR A 1
C24 C 0.4291(6) 0.7622(3) 1.0330(3) 0.0342(14) Uiso 0.75 1 d PD A 1
H24 H 0.3607 0.7973 1.0304 0.041 Uiso 0.75 1 calc PR A 1
C25 C 0.5274(6) 0.7751(4) 1.0732(3) 0.0410(16) Uiso 0.75 1 d PD A 1
H25 H 0.5279 0.8191 1.0977 0.049 Uiso 0.75 1 calc PR A 1
C26 C 0.6260(7) 0.7224(3) 1.0775(3) 0.0383(14) Uiso 0.75 1 d PD A 1
H26 H 0.6933 0.7299 1.1057 0.046 Uiso 0.75 1 calc PR A 1
C27 C 0.6261(6) 0.6593(3) 1.0407(2) 0.0334(13) Uiso 0.75 1 d PD A 1
H27 H 0.6942 0.6240 1.0434 0.040 Uiso 0.75 1 calc PR A 1
C22' C 0.4365(15) 0.6427(10) 0.9495(7) 0.035(4) Uiso 0.25 1 d PD A 2
C23' C 0.3207(16) 0.6480(13) 0.9209(8) 0.047(5) Uiso 0.25 1 d PD A 2
H23' H 0.2894 0.6050 0.9000 0.056 Uiso 0.25 1 calc PR A 2
C26' C 0.404(2) 0.7709(14) 0.9803(12) 0.067(7) Uiso 0.25 1 d PD A 2
H26' H 0.4319 0.8130 1.0032 0.080 Uiso 0.25 1 calc PR A 2
C27' C 0.476(3) 0.7061(10) 0.9794(11) 0.055(6) Uiso 0.25 1 d PD A 2
H27' H 0.5562 0.7054 1.0000 0.066 Uiso 0.25 1 calc PR A 2
C24' C 0.248(3) 0.7118(12) 0.9208(12) 0.085(10) Uiso 0.25 1 d PD A 2
H24' H 0.1669 0.7119 0.9013 0.102 Uiso 0.25 1 calc PR A 2
C25' C 0.292(2) 0.7751(15) 0.9485(11) 0.062(7) Uiso 0.25 1 d PD A 2
H25' H 0.2454 0.8211 0.9460 0.075 Uiso 0.25 1 calc PR A 2
C15 C 0.7212(5) 0.8452(3) 0.8432(2) 0.0174(10) Uiso 0.70 1 d PD . .
C16 C 0.8106(6) 0.8873(3) 0.8736(3) 0.0373(15) Uiso 0.75 1 d PD B 1
H16 H 0.8012 0.8961 0.9157 0.045 Uiso 0.75 1 calc PR B 1
C17 C 0.9140(6) 0.9169(4) 0.8430(3) 0.0424(15) Uiso 0.75 1 d PD B 1
H17 H 0.9767 0.9456 0.8639 0.051 Uiso 0.75 1 calc PR B 1
C19 C 0.8307(7) 0.8646(4) 0.7513(3) 0.0393(16) Uiso 0.75 1 d PD B 1
H19 H 0.8363 0.8571 0.7089 0.047 Uiso 0.75 1 calc PR B 1
C18 C 0.9254(7) 0.9042(4) 0.7809(3) 0.0418(16) Uiso 0.75 1 d PD B 1
H18 H 0.9975 0.9226 0.7593 0.050 Uiso 0.75 1 calc PR B 1
C20 C 0.7291(7) 0.8362(4) 0.7825(3) 0.0328(16) Uiso 0.75 1 d PD B 1
H20 H 0.6635 0.8100 0.7615 0.039 Uiso 0.75 1 calc PR B 1
C19' C 0.8865(17) 0.8729(11) 0.7578(9) 0.034(4) Uiso 0.25 1 d PD B 2
H19' H 0.8947 0.8905 0.7174 0.041 Uiso 0.25 1 calc PR B 2
C18' C 0.996(2) 0.8626(13) 0.7944(8) 0.055(6) Uiso 0.25 1 d PD B 2
H18' H 1.0790 0.8733 0.7797 0.066 Uiso 0.25 1 calc PR B 2
C17' C 0.976(2) 0.8360(11) 0.8532(8) 0.052(6) Uiso 0.25 1 d PD B 2
H17' H 1.0443 0.8217 0.8792 0.062 Uiso 0.25 1 calc PR B 2
C16' C 0.8459(14) 0.8322(10) 0.8710(12) 0.076(8) Uiso 0.25 1 d PD B 2
H16' H 0.8376 0.8170 0.9120 0.091 Uiso 0.25 1 calc PR B 2
C20' C 0.765(2) 0.8565(17) 0.7823(9) 0.064(9) Uiso 0.25 1 d PD B 2
H20' H 0.6988 0.8522 0.7528 0.076 Uiso 0.25 1 calc PR B 2
C33 C 1.1248(7) 0.4825(4) 1.0076(2) 0.0609(17) Uani 1 1 d . A .
H33 H 1.1856 0.5072 1.0327 0.073 Uiso 1 1 calc R . .
C38 C 1.0156(4) 0.6218(3) 0.7775(2) 0.0326(10) Uani 1 1 d . . .
H38A H 1.0493 0.5947 0.7418 0.039 Uiso 1 1 calc R A .
H38B H 1.0747 0.6635 0.7877 0.039 Uiso 1 1 calc R . .
H38 H 0.868(4) 0.705(2) 0.7652(17) 0.017(10) Uiso 1 1 d . . .
C2 C 0.4546(5) 0.4823(3) 0.7975(2) 0.0342(11) Uani 1 1 d . . .
C44 C 0.6865(6) 0.6357(5) 0.6199(3) 0.069(2) Uani 1 1 d . . .
H44 H 0.6398 0.6678 0.5936 0.083 Uiso 1 1 calc R A .
C5 C 0.3851(15) 0.3774(5) 0.8848(3) 0.114(4) Uani 1 1 d . . .
H5 H 0.3619 0.3414 0.9146 0.137 Uiso 1 1 calc R . .
C6 C 0.3082(11) 0.4365(5) 0.8735(3) 0.096(3) Uani 1 1 d . . .
H6 H 0.2304 0.4421 0.8953 0.115 Uiso 1 1 calc R . .
C34 C 1.1238(6) 0.4063(4) 1.0038(3) 0.073(2) Uani 1 1 d . . .
C13 C 0.4859(6) 0.8689(3) 0.8815(3) 0.0323(13) Uiso 0.80 1 d P B 1
H13A H 0.4394 0.8615 0.9201 0.039 Uiso 0.80 1 calc PR B 1
H13B H 0.5103 0.9225 0.8775 0.039 Uiso 0.80 1 calc PR B 1
C13' C 0.514(2) 0.8766(13) 0.8520(11) 0.030(5) Uiso 0.20 1 d P B 2
H13C H 0.4895 0.9115 0.8849 0.037 Uiso 0.20 1 calc PR B 2
H13D H 0.5581 0.9061 0.8201 0.037 Uiso 0.20 1 calc PR B 2
C35 C 1.0354(7) 0.3736(5) 0.9656(5) 0.119(4) Uani 1 1 d . A .
H35 H 1.0318 0.3202 0.9630 0.143 Uiso 1 1 calc R . .
C4 C 0.4953(11) 0.3692(3) 0.8536(3) 0.089(3) Uani 1 1 d . . .
H4 H 0.5480 0.3268 0.8616 0.107 Uiso 1 1 calc R . .
C36 C 0.9510(6) 0.4163(4) 0.9307(5) 0.089(3) Uani 1 1 d . . .
H36 H 0.8946 0.3919 0.9034 0.107 Uiso 1 1 calc R A .

loop_
_atom_site_aniso_label
_atom_site_aniso_U_11
_atom_site_aniso_U_22
_atom_site_aniso_U_33
_atom_site_aniso_U_23
_atom_site_aniso_U_13
_atom_site_aniso_U_12
Zn1 0.0215(2) 0.0213(2) 0.0275(2) 0.0038(2) -0.0040(2) 0.0017(2)
O1 0.0278(16) 0.0384(18) 0.0420(19) 0.0067(15) -0.0131(14) -0.0019(13)
O2 0.0436(19) 0.0242(16) 0.077(3) 0.0059(18) -0.0156(18) 0.0059(14)
O3 0.0277(18) 0.072(3) 0.0334(19) 0.0276(18) 0.0043(15) 0.0052(18)
O4 0.0299(17) 0.055(2) 0.050(2) 0.0208(18) 0.0120(16) 0.0143(16)
N1 0.0228(18) 0.0262(17) 0.0271(18) 0.0033(15) -0.0031(15) -0.0020(16)
N2 0.033(2) 0.0220(18) 0.057(3) 0.0033(19) -0.016(2) 0.0026(15)
N3 0.0221(17) 0.0303(17) 0.0216(16) 0.0027(13) -0.0011(16) 0.0022(17)
N4 0.0198(16) 0.0241(19) 0.0255(18) 0.0021(13) 0.0047(13) 0.0040(14)
N5 0.056(3) 0.048(3) 0.137(6) 0.023(4) -0.045(4) -0.001(3)
N6 0.036(3) 0.096(5) 0.165(7) 0.091(5) -0.021(3) -0.013(3)
C46 0.054(4) 0.074(4) 0.067(4) 0.017(4) -0.007(3) 0.010(3)
C47 0.062(4) 0.089(5) 0.096(6) 0.026(5) -0.011(4) -0.011(4)
C48 0.049(4) 0.079(5) 0.081(5) 0.038(4) 0.004(3) 0.006(3)
C49 0.066(5) 0.110(7) 0.117(7) -0.044(6) -0.015(5) 0.017(5)
C37 0.025(2) 0.036(2) 0.034(2) 0.0029(18) 0.0074(19) 0.003(2)
C39 0.032(2) 0.024(2) 0.029(2) 0.0053(18) 0.0060(19) 0.001(2)
C9 0.022(2) 0.038(3) 0.035(2) 0.009(2) -0.0053(17) -0.0048(19)
C29 0.029(2) 0.040(3) 0.019(2) 0.0081(19) -0.0025(18) 0.004(2)
C1 0.022(2) 0.040(3) 0.028(2) 0.000(2) 0.0023(18) 0.0019(19)
C21 0.025(2) 0.036(3) 0.043(3) 0.007(2) 0.012(2) 0.003(2)
C12 0.031(3) 0.025(2) 0.066(4) 0.009(2) -0.003(2) 0.003(2)
C11 0.036(3) 0.032(3) 0.091(5) 0.012(3) -0.019(3) 0.003(2)
C10 0.029(2) 0.035(2) 0.059(3) 0.011(2) -0.012(3) 0.001(2)
C30 0.025(3) 0.055(3) 0.041(3) 0.020(2) 0.004(2) 0.011(2)
C3 0.085(5) 0.039(3) 0.042(3) -0.004(2) -0.027(3) 0.011(3)
C41 0.034(3) 0.050(3) 0.049(3) -0.015(3) 0.009(2) 0.001(2)
C32 0.069(4) 0.093(5) 0.028(3) 0.002(3) -0.002(3) 0.053(4)
C14 0.043(3) 0.020(2) 0.063(3) -0.002(2) -0.009(3) 0.000(2)
C40 0.025(2) 0.043(3) 0.022(2) 0.0003(19) 0.0092(18) 0.0043(19)
C43 0.040(3) 0.120(6) 0.037(3) -0.030(4) 0.010(3) -0.002(4)
C45 0.051(3) 0.059(3) 0.031(3) 0.002(2) 0.006(2) 0.010(2)
C42 0.041(3) 0.081(4) 0.065(4) -0.043(4) 0.023(3) -0.009(3)
C8 0.036(3) 0.038(2) 0.032(2) 0.0031(19) -0.006(2) -0.003(2)
C7 0.076(4) 0.046(3) 0.048(3) -0.002(3) 0.022(3) -0.014(3)
C31 0.020(2) 0.068(4) 0.054(3) 0.037(3) 0.010(2) 0.010(2)
C33 0.058(4) 0.087(5) 0.038(3) 0.009(3) 0.001(3) 0.042(4)
C38 0.032(2) 0.036(2) 0.030(2) 0.0057(19) 0.0014(19) -0.004(2)
C2 0.048(3) 0.027(2) 0.027(2) 0.0010(19) -0.007(2) -0.006(2)
C44 0.053(3) 0.124(7) 0.030(3) 0.012(4) -0.006(3) 0.011(4)
C5 0.256(14) 0.057(5) 0.029(3) 0.000(3) 0.006(6) -0.063(7)
C6 0.164(9) 0.075(5) 0.047(4) -0.008(4) 0.037(5) -0.064(6)
C34 0.030(3) 0.094(5) 0.094(5) 0.065(4) 0.004(4) 0.001(4)
C35 0.047(4) 0.072(5) 0.240(12) 0.096(7) -0.056(6) -0.025(4)
C4 0.180(9) 0.031(3) 0.057(4) 0.008(3) -0.059(5) 0.003(4)
C36 0.040(3) 0.053(4) 0.175(9) 0.048(5) -0.036(5) -0.012(3)

loop_
_atom_type_symbol
_atom_type_description
_atom_type_scat_dispersion_real
_atom_type_scat_dispersion_imag
_atom_type_scat_source
C C 0.0033 0.0016 'International Tables Vol C Tables 4.2.6.8 and 6.1.1.4'
H H 0.0000 0.0000 'International Tables Vol C Tables 4.2.6.8 and 6.1.1.4'
N N 0.0061 0.0033 'International Tables Vol C Tables 4.2.6.8 and 6.1.1.4'
O O 0.0106 0.0060 'International Tables Vol C Tables 4.2.6.8 and 6.1.1.4'
Zn Zn 0.2839 1.4301 'International Tables Vol C Tables 4.2.6.8 and 6.1.1.4'

loop_
_geom_angle_atom_site_label_1
_geom_angle_atom_site_label_2
_geom_angle_atom_site_label_3
_geom_angle
N3 Zn1 N4 93.85(14)
N3 Zn1 N2 115.83(17)
N4 Zn1 N2 125.04(15)
N3 Zn1 N1 114.51(15)
N4 Zn1 N1 117.44(15)
N2 Zn1 N1 91.96(16)
C9 O1 C8 106.7(3)
C13' O2 C12 104.4(10)
C13' O2 C13 29.4(10)
C12 O2 C13 106.5(4)
C29 O3 C28 107.7(4)
C29 O3 C28' 98.4(8)
C28 O3 C28' 27.4(7)
C37 O4 C38 108.5(3)
C9 N1 C1 108.3(4)
C9 N1 Zn1 125.5(3)
C1 N1 Zn1 125.8(3)
C12 N2 C14 108.5(4)
C12 N2 Zn1 124.8(4)
C14 N2 Zn1 126.3(3)
C29 N3 C21 108.7(3)
C29 N3 Zn1 123.5(3)
C21 N3 Zn1 127.9(3)
C37 N4 C39 109.2(3)
C37 N4 Zn1 122.9(3)
C39 N4 Zn1 127.4(3)
C34 N6 C48 119.1(5)
C34 N6 C46 120.6(7)
C48 N6 C46 113.7(6)
C47 C46 N6 117.7(7)
N6 C48 C49 107.0(7)
N4 C37 O4 112.8(4)
N4 C37 C30 129.5(4)
O4 C37 C30 117.7(4)
N4 C39 C38 102.7(3)
N4 C39 C40 109.5(4)
C38 C39 C40 115.6(4)
N1 C9 O1 116.3(4)
N1 C9 C10 127.7(4)
O1 C9 C10 116.1(4)
N3 C29 O3 113.9(4)
N3 C29 C30 129.6(4)
O3 C29 C30 116.4(4)
N1 C1 C2 111.6(4)
N1 C1 C8 102.8(4)
C2 C1 C8 114.3(4)
C28' C21 N3 105.8(9)
C28' C21 C22' 133.3(12)
N3 C21 C22' 108.1(7)
C28' C21 C28 27.9(10)
N3 C21 C28 101.9(4)
C22' C21 C28 149.7(8)
C28' C21 C22 82.8(11)
N3 C21 C22 108.5(4)
C22' C21 C22 56.5(6)
C28 C21 C22 110.0(4)
N2 C12 O2 115.3(5)
N2 C12 C10 129.2(5)
O2 C12 C10 115.4(4)
N5 C11 C10 178.3(8)
C11 C10 C12 121.0(5)
C11 C10 C9 118.1(5)
C12 C10 C9 120.8(4)
C29 C30 C37 120.4(4)
C29 C30 C31 118.3(4)
C37 C30 C31 121.3(4)
C2 C3 C4 118.1(7)
C40 C41 C42 120.7(6)
C31 C32 C33 124.0(7)
N2 C14 C15 110.7(4)
N2 C14 C13' 98.3(9)
C15 C14 C13' 94.3(10)
N2 C14 C13 101.2(4)
C15 C14 C13 117.3(4)
C13' C14 C13 27.1(9)
O3 C28 C21 102.5(4)
C21 C28' O3 108.1(13)
C45 C40 C41 118.3(5)
C45 C40 C39 121.2(5)
C41 C40 C39 120.4(5)
C42 C43 C44 119.3(6)
C40 C45 C44 119.7(6)
C43 C42 C41 120.8(6)
O1 C8 C1 103.8(4)
C6 C7 C2 122.0(7)
C32 C31 C36 115.9(6)
C32 C31 C30 121.7(6)
C36 C31 C30 122.2(6)
C27 C22 C23 119.4(5)
C27 C22 C21 121.7(5)
C23 C22 C21 119.0(5)
C24 C23 C22 119.8(6)
C25 C24 C23 121.2(6)
C24 C25 C26 118.8(6)
C27 C26 C25 120.3(6)
C22 C27 C26 120.5(6)
C23' C22' C27' 116(2)
C23' C22' C21 130.5(15)
C27' C22' C21 113.5(14)
C24' C23' C22' 123(2)
C25' C26' C27' 121(2)
C22' C27' C26' 122(2)
C25' C24' C23' 120(3)
C24' C25' C26' 118(3)
C20 C15 C16 120.5(6)
C20 C15 C20' 21.1(11)
C16 C15 C20' 99.7(13)
C20 C15 C16' 110.1(11)
C16 C15 C16' 43.3(7)
C20' C15 C16' 97.8(17)
C20 C15 C14 119.7(5)
C16 C15 C14 119.5(5)
C20' C15 C14 139.6(12)
C16' C15 C14 116.9(11)
C15 C16 C17 120.1(6)
C16 C17 C18 119.2(6)
C20 C19 C18 120.5(7)
C19 C18 C17 119.2(6)
C15 C20 C19 120.4(7)
C20' C19' C18' 118.8(19)
C17' C18' C19' 117.3(19)
C18' C17' C16' 114(2)
C17' C16' C15 137(2)
C19' C20' C15 132(2)
C34 C33 C32 119.8(7)
O4 C38 C39 105.2(4)
C3 C2 C7 117.9(5)
C3 C2 C1 121.5(5)
C7 C2 C1 120.6(5)
C43 C44 C45 121.2(6)
C4 C5 C6 119.9(7)
C5 C6 C7 120.1(9)
C33 C34 C35 117.6(6)
C33 C34 N6 122.2(7)
C35 C34 N6 120.1(7)
O2 C13 C14 100.9(4)
O2 C13' C14 108.8(15)
C34 C35 C36 122.2(8)
C5 C4 C3 121.9(8)
C31 C36 C35 120.5(8)

loop_
_geom_bond_atom_site_label_1
_geom_bond_atom_site_label_2
_geom_bond_distance
Zn1 N3 1.964(3)
Zn1 N4 1.969(3)
Zn1 N2 2.000(4)
Zn1 N1 1.998(4)
O1 C9 1.346(5)
O1 C8 1.459(6)
O2 C13' 1.35(2)
O2 C12 1.360(6)
O2 C13 1.485(7)
O3 C29 1.365(5)
O3 C28 1.435(6)
O3 C28' 1.60(2)
O4 C37 1.367(5)
O4 C38 1.430(5)
N1 C9 1.294(6)
N1 C1 1.469(6)
N2 C12 1.290(6)
N2 C14 1.486(6)
N3 C29 1.312(6)
N3 C21 1.466(6)
N4 C37 1.327(6)
N4 C39 1.475(5)
N5 C11 1.155(8)
N6 C34 1.423(8)
N6 C48 1.443(9)
N6 C46 1.456(10)
C46 C47 1.405(9)
C48 C49 1.504(11)
C37 C30 1.398(6)
C39 C38 1.521(6)
C39 C40 1.526(6)
C9 C10 1.440(7)
C29 C30 1.397(6)
C1 C2 1.502(6)
C1 C8 1.541(6)
C21 C28' 1.28(2)
C21 C22' 1.513(19)
C21 C28 1.565(7)
C21 C22 1.583(8)
C12 C10 1.410(7)
C11 C10 1.414(7)
C30 C31 1.500(6)
C3 C2 1.384(8)
C3 C4 1.412(10)
C41 C40 1.381(7)
C41 C42 1.403(8)
C32 C31 1.374(9)
C32 C33 1.388(8)
C14 C15 1.516(7)
C14 C13' 1.54(2)
C14 C13 1.570(8)
C40 C45 1.368(7)
C43 C42 1.337(10)
C43 C44 1.363(11)
C45 C44 1.409(9)
C7 C6 1.363(9)
C7 C2 1.398(8)
C31 C36 1.377(9)
C22 C27 1.385(7)
C22 C23 1.391(8)
C23 C24 1.385(8)
C24 C25 1.379(8)
C25 C26 1.395(8)
C26 C27 1.385(7)
C22' C23' 1.369(16)
C22' C27' 1.371(16)
C23' C24' 1.364(17)
C26' C25' 1.370(17)
C26' C27' 1.378(17)
C24' C25' 1.361(17)
C15 C20 1.354(7)
C15 C16 1.373(7)
C15 C20' 1.433(15)
C15 C16' 1.460(15)
C16 C17 1.379(8)
C17 C18 1.396(8)
C19 C20 1.362(9)
C19 C18 1.380(9)
C19' C20' 1.417(16)
C19' C18' 1.410(16)
C18' C17' 1.399(16)
C17' C16' 1.418(16)
C33 C34 1.357(10)
C5 C4 1.351(15)
C5 C6 1.345(15)
C34 C35 1.379(12)
C35 C36 1.396(9)
